data_7001518
loop_
_publ_author_name
'Deacon, Glen B.'
'Junk, Peter C.'
'Moxey, Graeme J.'
'Guino-o, Marites'
'Ruhlandt-Senge, Karin'

_publ_section_title
;
 Metal based synthetic routes to heavy alkaline earth aryloxo complexes
 involving ligands of moderate steric bulk
;
_journal_issue 25
_journal_name_full 'Dalton Transactions'
_journal_page_first 4878
_journal_page_last 4887
_journal_paper_doi 10.1039/b903056e
_journal_year 2009
_chemical_formula_moiety 'C66 H110 O18 Sr5, 2(C4 H10 O2)'
_chemical_formula_sum 'C74 H130 O22 Sr5'
_chemical_formula_weight 1809.88
_chemical_name_systematic
;
?
;
_space_group_IT_number 15
_symmetry_cell_setting monoclinic
_symmetry_space_group_name_Hall '-C 2yc'
_symmetry_space_group_name_H-M 'C 1 2/c 1'
_atom_sites_solution_hydrogens geom
_atom_sites_solution_primary direct
_atom_sites_solution_secondary difmap
_audit_creation_method SHELXL-97
_cell_angle_alpha 90.00
_cell_angle_beta 104.46(3)
_cell_angle_gamma 90.00
_cell_formula_units_Z 4
_cell_length_a 18.279(4)
_cell_length_b 17.256(4)
_cell_length_c 28.189(6)
_cell_measurement_temperature 123(2)
_cell_volume 8610(3)
_computing_cell_refinement 'Bruker SMART (Bruker)'
_computing_data_collection 'Bruker SMART (Bruker)'
_computing_data_reduction 'Bruker SAINT (Bruker)'
_computing_molecular_graphics 'X-Seed (Barbour, 1999)'
_computing_publication_material 'CIFTAB (Sheldrick, 1997)'
_computing_structure_refinement 'SHELXL-97 (Sheldrick, 1997)'
_computing_structure_solution 'SHELXS-97 (Sheldrick, 1990)'
_diffrn_ambient_temperature 123(2)
_diffrn_measured_fraction_theta_full 0.996
_diffrn_measured_fraction_theta_max 0.996
_diffrn_measurement_device_type 'Bruker X8 Apex II CCD'
_diffrn_measurement_method 'phi and omega scans'
_diffrn_radiation_monochromator graphite
_diffrn_radiation_source 'fine-focus sealed tube'
_diffrn_radiation_type MoK\a
_diffrn_radiation_wavelength 0.71073
_diffrn_reflns_av_R_equivalents 0.0992
_diffrn_reflns_av_sigmaI/netI 0.1132
_diffrn_reflns_limit_h_max 23
_diffrn_reflns_limit_h_min -23
_diffrn_reflns_limit_k_max 21
_diffrn_reflns_limit_k_min -22
_diffrn_reflns_limit_l_max 36
_diffrn_reflns_limit_l_min -36
_diffrn_reflns_number 40931
_diffrn_reflns_theta_full 27.50
_diffrn_reflns_theta_max 27.50
_diffrn_reflns_theta_min 1.65
_exptl_absorpt_coefficient_mu 3.143
_exptl_absorpt_correction_T_max 0.7440
_exptl_absorpt_correction_T_min 0.6500
_exptl_absorpt_correction_type multi-scan
_exptl_absorpt_process_details SADABS
_exptl_crystal_colour colourless
_exptl_crystal_density_diffrn 1.396
_exptl_crystal_density_method 'not measured'
_exptl_crystal_description block
_exptl_crystal_F_000 3760
_exptl_crystal_size_max 0.15
_exptl_crystal_size_mid 0.12
_exptl_crystal_size_min 0.10
_refine_diff_density_max 1.029
_refine_diff_density_min -0.794
_refine_diff_density_rms 0.111
_refine_ls_goodness_of_fit_ref 1.018
_refine_ls_hydrogen_treatment constr
_refine_ls_matrix_type full
_refine_ls_number_parameters 476
_refine_ls_number_reflns 9870
_refine_ls_number_restraints 0
_refine_ls_restrained_S_all 1.018
_refine_ls_R_factor_all 0.1404
_refine_ls_R_factor_gt 0.0679
_refine_ls_shift/su_max 0.000
_refine_ls_shift/su_mean 0.000
_refine_ls_structure_factor_coef Fsqd
_refine_ls_weighting_details 'calc w=1/[\s^2^(Fo^2^)+(0.0429P)^2^+58.8058P] where P=(Fo^2^+2Fc^2^)/3'
_refine_ls_weighting_scheme calc
_refine_ls_wR_factor_gt 0.1238
_refine_ls_wR_factor_ref 0.1446
_reflns_number_gt 5839
_reflns_number_total 9870
_reflns_threshold_expression >2sigma(I)
_cod_data_source_file b903056e.txt
_cod_data_source_block c:\monoc
_cod_depositor_comments
;
The following automatic conversions were performed:
'_exptl_absorpt_correction_type' value 'Multi-scan' changed to
'multi-scan' according to
'/home/saulius/struct/CIF-dictionaries/cif_core.dic' dictionary named
'cif_core.dic' version 2.4.1 from 2010-06-29.

Automatic conversion script
Id: cif_fix_enum 1527 2010-12-29 10:47:43Z saulius 
;
_cod_original_sg_symbol_H-M C2/c
_cod_database_code 7001518

loop_
_symmetry_equiv_pos_as_xyz
'x, y, z'
'-x, y, -z+1/2'
'x+1/2, y+1/2, z'
'-x+1/2, y+1/2, -z+1/2'
'-x, -y, -z'
'x, -y, z-1/2'
'-x+1/2, -y+1/2, -z'
'x+1/2, -y+1/2, z-1/2'

loop_
_atom_site_label
_atom_site_type_symbol
_atom_site_fract_x
_atom_site_fract_y
_atom_site_fract_z
_atom_site_U_iso_or_equiv
_atom_site_adp_type
_atom_site_occupancy
_atom_site_symmetry_multiplicity
_atom_site_calc_flag
_atom_site_refinement_flags
_atom_site_disorder_assembly
_atom_site_disorder_group
Sr1 Sr 0.14327(3) 0.34234(3) 0.259740(18) 0.02392(14) Uani 1 1 d . . .
O1 O 0.0000 0.3591(4) 0.2500 0.0365(14) Uani 1 2 d S . .
C1 C 0.0000 0.4524(9) 0.2500 0.115(5) Uani 1 2 d S . .
H1 H -0.0267 0.4713 0.2175 0.173 Uiso 0.50 1 calc PR . .
H2 H 0.0522 0.4713 0.2580 0.173 Uiso 0.50 1 calc PR . .
H3 H -0.0255 0.4713 0.2745 0.173 Uiso 0.50 1 calc PR . .
Sr2 Sr 0.0000 0.18238(4) 0.2500 0.0289(2) Uani 1 2 d S . .
O2 O 0.0750(2) 0.2428(2) 0.19881(13) 0.0294(9) Uani 1 1 d . . .
C2 C 0.1051(4) 0.1824(4) 0.1759(2) 0.0471(17) Uani 1 1 d . . .
H4 H 0.0923 0.1324 0.1882 0.071 Uiso 1 1 calc R . .
H5 H 0.1601 0.1878 0.1831 0.071 Uiso 1 1 calc R . .
H6 H 0.0838 0.1850 0.1404 0.071 Uiso 1 1 calc R . .
Sr3 Sr 0.02211(3) 0.34119(3) 0.343820(18) 0.02790(15) Uani 1 1 d . . .
O3 O 0.10029(19) 0.2432(2) 0.31308(13) 0.0279(9) Uani 1 1 d . . .
C3 C 0.1339(5) 0.1905(4) 0.3495(3) 0.063(2) Uani 1 1 d . . .
H7 H 0.1155 0.1999 0.3788 0.095 Uiso 1 1 calc R . .
H8 H 0.1889 0.1971 0.3575 0.095 Uiso 1 1 calc R . .
H9 H 0.1209 0.1376 0.3377 0.095 Uiso 1 1 calc R . .
O4 O 0.1369(2) 0.4149(2) 0.33698(14) 0.0373(10) Uani 1 1 d . . .
C4 C 0.1906(3) 0.4576(4) 0.3640(2) 0.0358(15) Uani 1 1 d . . .
O5 O -0.1029(2) 0.4143(2) 0.31980(14) 0.0342(10) Uani 1 1 d . . .
C5 C 0.1986(5) 0.5368(4) 0.3538(3) 0.059(2) Uani 1 1 d . . .
O6 O 0.0000 0.0484(3) 0.2500 0.0491(17) Uani 1 2 d S . .
C6 C 0.2580(7) 0.5801(5) 0.3835(5) 0.100(4) Uani 1 1 d . . .
H10 H 0.2637 0.6333 0.3765 0.120 Uiso 1 1 calc R . .
O7 O 0.2654(2) 0.2611(2) 0.28961(15) 0.0390(10) Uani 1 1 d . . .
C7 C 0.3081(8) 0.5457(9) 0.4227(5) 0.130(6) Uani 1 1 d . . .
O8 O 0.2751(2) 0.4114(2) 0.26443(16) 0.0389(10) Uani 1 1 d . . .
C8 C 0.2991(5) 0.4716(7) 0.4332(3) 0.093(3) Uani 1 1 d . . .
H11 H 0.3333 0.4489 0.4607 0.112 Uiso 1 1 calc R . .
O9 O 0.0400(3) 0.4148(3) 0.42905(16) 0.0585(14) Uani 1 1 d . . .
C9 C 0.2416(4) 0.4264(4) 0.4053(2) 0.0477(18) Uani 1 1 d . . .
O10 O 0.0162(3) 0.2588(3) 0.42374(16) 0.0554(13) Uani 1 1 d . . .
C10 C 0.1460(5) 0.5734(5) 0.3119(4) 0.104(4) Uani 1 1 d . . .
H12 H 0.0943 0.5685 0.3156 0.156 Uiso 1 1 calc R . .
H13 H 0.1498 0.5478 0.2816 0.156 Uiso 1 1 calc R . .
H14 H 0.1588 0.6284 0.3106 0.156 Uiso 1 1 calc R . .
O11 O 0.4616(5) 0.6702(6) 0.5622(3) 0.134(3) Uani 1 1 d . . .
C11 C 0.3736(9) 0.5962(10) 0.4544(5) 0.233(10) Uani 1 1 d . . .
H15 H 0.4219 0.5796 0.4485 0.350 Uiso 1 1 calc R . .
H16 H 0.3752 0.5897 0.4891 0.350 Uiso 1 1 calc R . .
H17 H 0.3648 0.6508 0.4453 0.350 Uiso 1 1 calc R . .
O12 O 0.3794(7) 0.8084(5) 0.5275(3) 0.140(4) Uani 1 1 d . . .
C12 C 0.2352(4) 0.3434(5) 0.4179(3) 0.071(2) Uani 1 1 d . . .
H18 H 0.1875 0.3351 0.4271 0.106 Uiso 1 1 calc R . .
H19 H 0.2775 0.3293 0.4454 0.106 Uiso 1 1 calc R . .
H20 H 0.2362 0.3111 0.3895 0.106 Uiso 1 1 calc R . .
C13 C -0.1335(3) 0.4552(3) 0.3503(2) 0.0332(14) Uani 1 1 d . . .
C14 C -0.1927(4) 0.4246(4) 0.3693(2) 0.0435(16) Uani 1 1 d . . .
C15 C -0.2220(4) 0.4695(5) 0.4010(2) 0.057(2) Uani 1 1 d . . .
H21 H -0.2616 0.4484 0.4134 0.068 Uiso 1 1 calc R . .
C16 C -0.1967(4) 0.5428(5) 0.4155(2) 0.054(2) Uani 1 1 d . . .
C17 C -0.1408(4) 0.5722(4) 0.3964(2) 0.0521(19) Uani 1 1 d . . .
H22 H -0.1228 0.6230 0.4057 0.062 Uiso 1 1 calc R . .
C18 C -0.1092(4) 0.5311(3) 0.3641(2) 0.0383(15) Uani 1 1 d . . .
C19 C -0.2239(4) 0.3446(4) 0.3531(3) 0.067(2) Uani 1 1 d . . .
H23 H -0.2512 0.3247 0.3764 0.101 Uiso 1 1 calc R . .
H24 H -0.1822 0.3095 0.3521 0.101 Uiso 1 1 calc R . .
H25 H -0.2585 0.3480 0.3205 0.101 Uiso 1 1 calc R . .
C20 C -0.2312(5) 0.5900(5) 0.4501(3) 0.086(3) Uani 1 1 d . . .
H26 H -0.2122 0.6433 0.4517 0.129 Uiso 1 1 calc R . .
H27 H -0.2171 0.5669 0.4829 0.129 Uiso 1 1 calc R . .
H28 H -0.2863 0.5902 0.4381 0.129 Uiso 1 1 calc R . .
C21 C -0.0501(4) 0.5665(4) 0.3428(2) 0.0531(19) Uani 1 1 d . . .
H29 H -0.0387 0.6190 0.3560 0.080 Uiso 1 1 calc R . .
H30 H -0.0685 0.5691 0.3071 0.080 Uiso 1 1 calc R . .
H31 H -0.0042 0.5348 0.3515 0.080 Uiso 1 1 calc R . .
C22 C 0.0000 -0.0277(5) 0.2500 0.039(2) Uani 1 2 d S . .
C23 C 0.0386(3) -0.0699(4) 0.2920(2) 0.0405(16) Uani 1 1 d . . .
C24 C 0.0378(3) -0.1505(4) 0.2900(3) 0.0478(18) Uani 1 1 d . . .
H32 H 0.0648 -0.1783 0.3180 0.057 Uiso 1 1 calc R . .
C25 C 0.0000 -0.1920(5) 0.2500 0.044(2) Uani 1 2 d S . .
C26 C 0.0780(4) -0.0268(5) 0.3372(3) 0.066(2) Uani 1 1 d . . .
H33 H 0.1213 0.0014 0.3311 0.099 Uiso 1 1 calc R . .
H34 H 0.0956 -0.0636 0.3641 0.099 Uiso 1 1 calc R . .
H35 H 0.0428 0.0101 0.3461 0.099 Uiso 1 1 calc R . .
C27 C 0.0000 -0.2801(5) 0.2500 0.081(4) Uani 1 2 d S . .
H36 H 0.0418 -0.2991 0.2371 0.121 Uiso 0.50 1 calc PR . .
H37 H -0.0480 -0.2991 0.2293 0.121 Uiso 0.50 1 calc PR . .
H38 H 0.0062 -0.2991 0.2835 0.121 Uiso 0.50 1 calc PR . .
C28 C 0.2635(4) 0.1796(4) 0.2817(3) 0.058(2) Uani 1 1 d . . .
H39 H 0.2779 0.1683 0.2512 0.087 Uiso 1 1 calc R . .
H40 H 0.2123 0.1603 0.2793 0.087 Uiso 1 1 calc R . .
H41 H 0.2989 0.1541 0.3091 0.087 Uiso 1 1 calc R . .
C29 C 0.3375(3) 0.2934(4) 0.2905(3) 0.0470(18) Uani 1 1 d . . .
H42 H 0.3497 0.2846 0.2587 0.056 Uiso 1 1 calc R . .
H43 H 0.3769 0.2682 0.3165 0.056 Uiso 1 1 calc R . .
C30 C 0.3356(3) 0.3779(4) 0.3003(3) 0.0505(18) Uani 1 1 d . . .
H44 H 0.3281 0.3868 0.3335 0.061 Uiso 1 1 calc R . .
H45 H 0.3841 0.4021 0.2987 0.061 Uiso 1 1 calc R . .
C31 C 0.2869(4) 0.4917(3) 0.2559(3) 0.0475(17) Uani 1 1 d . . .
H46 H 0.2904 0.5210 0.2862 0.071 Uiso 1 1 calc R . .
H47 H 0.2444 0.5113 0.2302 0.071 Uiso 1 1 calc R . .
H48 H 0.3339 0.4978 0.2455 0.071 Uiso 1 1 calc R . .
C32 C 0.0707(4) 0.4866(4) 0.4461(2) 0.0560(19) Uani 1 1 d . . .
H49 H 0.0298 0.5243 0.4438 0.084 Uiso 1 1 calc R . .
H50 H 0.1044 0.5042 0.4262 0.084 Uiso 1 1 calc R . .
H51 H 0.0993 0.4817 0.4803 0.084 Uiso 1 1 calc R . .
C33 C -0.0034(5) 0.3848(5) 0.4603(3) 0.073(2) Uani 1 1 d . . .
H52 H -0.0422 0.4229 0.4638 0.088 Uiso 1 1 calc R . .
H53 H 0.0296 0.3739 0.4932 0.088 Uiso 1 1 calc R . .
C34 C -0.0392(5) 0.3139(5) 0.4383(3) 0.084(3) Uani 1 1 d . . .
H54 H -0.0798 0.3270 0.4089 0.101 Uiso 1 1 calc R . .
H55 H -0.0629 0.2875 0.4619 0.101 Uiso 1 1 calc R . .
C35 C 0.0593(6) 0.2316(7) 0.4660(3) 0.110(4) Uani 1 1 d . . .
H56 H 0.0982 0.2698 0.4803 0.166 Uiso 1 1 calc R . .
H57 H 0.0834 0.1832 0.4599 0.166 Uiso 1 1 calc R . .
H58 H 0.0277 0.2217 0.4888 0.166 Uiso 1 1 calc R . .
C36 C 0.5253(7) 0.6228(10) 0.5758(5) 0.186(8) Uani 1 1 d . . .
H59 H 0.5691 0.6499 0.5696 0.279 Uiso 1 1 calc R . .
H60 H 0.5166 0.5748 0.5566 0.279 Uiso 1 1 calc R . .
H61 H 0.5351 0.6103 0.6108 0.279 Uiso 1 1 calc R . .
C37 C 0.4649(9) 0.7428(9) 0.5864(4) 0.148(7) Uani 1 1 d . . .
H62 H 0.5033 0.7759 0.5770 0.177 Uiso 1 1 calc R . .
H63 H 0.4810 0.7345 0.6223 0.177 Uiso 1 1 calc R . .
C38 C 0.3915(8) 0.7830(9) 0.5741(4) 0.137(6) Uani 1 1 d . . .
H64 H 0.3507 0.7471 0.5772 0.164 Uiso 1 1 calc R . .
H65 H 0.3922 0.8273 0.5965 0.164 Uiso 1 1 calc R . .
C39 C 0.3091(10) 0.8467(9) 0.5106(6) 0.173(7) Uani 1 1 d . . .
H66 H 0.2680 0.8088 0.5066 0.259 Uiso 1 1 calc R . .
H67 H 0.3071 0.8716 0.4791 0.259 Uiso 1 1 calc R . .
H68 H 0.3035 0.8860 0.5346 0.259 Uiso 1 1 calc R . .

loop_
_atom_site_aniso_label
_atom_site_aniso_U_11
_atom_site_aniso_U_22
_atom_site_aniso_U_33
_atom_site_aniso_U_23
_atom_site_aniso_U_13
_atom_site_aniso_U_12
Sr1 0.0204(3) 0.0285(3) 0.0243(3) 0.0019(2) 0.0083(2) 0.0014(2)
O1 0.016(3) 0.074(4) 0.020(3) 0.000 0.006(2) 0.000
C1 0.097(11) 0.158(16) 0.099(12) 0.000 0.037(10) 0.000
Sr2 0.0295(4) 0.0269(4) 0.0310(4) 0.000 0.0089(3) 0.000
O2 0.027(2) 0.034(2) 0.027(2) -0.0037(17) 0.0068(17) 0.0020(17)
C2 0.056(4) 0.049(4) 0.035(4) -0.001(3) 0.010(3) 0.014(3)
Sr3 0.0241(3) 0.0397(3) 0.0217(3) -0.0047(2) 0.0090(2) -0.0038(3)
O3 0.025(2) 0.033(2) 0.026(2) 0.0047(17) 0.0066(17) 0.0032(17)
C3 0.112(7) 0.041(4) 0.037(4) 0.004(3) 0.019(4) 0.006(4)
O4 0.034(2) 0.048(3) 0.030(2) -0.005(2) 0.0086(19) -0.007(2)
C4 0.038(4) 0.040(4) 0.037(4) -0.012(3) 0.024(3) -0.009(3)
O5 0.037(2) 0.038(2) 0.032(2) -0.0036(18) 0.0158(19) -0.0031(19)
C5 0.074(5) 0.050(5) 0.073(6) -0.001(4) 0.056(5) -0.002(4)
O6 0.052(4) 0.031(4) 0.073(5) 0.000 0.031(4) 0.000
C6 0.143(11) 0.056(6) 0.140(11) -0.030(7) 0.110(9) -0.051(7)
O7 0.029(2) 0.042(3) 0.048(3) 0.005(2) 0.012(2) 0.0106(19)
C7 0.157(13) 0.167(13) 0.085(9) -0.072(9) 0.068(9) -0.113(11)
O8 0.026(2) 0.043(3) 0.050(3) 0.004(2) 0.013(2) -0.0068(19)
C8 0.079(6) 0.160(10) 0.041(5) -0.019(6) 0.015(4) -0.075(7)
O9 0.063(3) 0.086(4) 0.035(3) -0.027(3) 0.030(2) -0.025(3)
C9 0.036(4) 0.075(5) 0.035(4) -0.011(4) 0.015(3) -0.016(4)
O10 0.054(3) 0.084(4) 0.030(3) 0.012(2) 0.013(2) -0.001(3)
C10 0.089(7) 0.078(6) 0.178(11) 0.058(7) 0.096(8) 0.025(6)
O11 0.123(7) 0.167(8) 0.085(6) 0.043(6) -0.025(5) -0.047(6)
C11 0.252(18) 0.32(2) 0.145(13) -0.117(14) 0.082(12) -0.246(18)
O12 0.277(13) 0.108(7) 0.063(6) -0.009(4) 0.093(7) -0.044(7)
C12 0.059(5) 0.092(6) 0.059(5) 0.026(5) 0.011(4) 0.006(5)
C13 0.034(3) 0.039(4) 0.023(3) -0.002(3) 0.001(3) 0.006(3)
C14 0.044(4) 0.055(4) 0.035(4) 0.002(3) 0.017(3) 0.004(3)
C15 0.047(4) 0.095(6) 0.033(4) 0.004(4) 0.017(3) 0.015(4)
C16 0.061(5) 0.072(5) 0.024(4) 0.005(4) 0.001(3) 0.042(4)
C17 0.076(5) 0.044(4) 0.030(4) -0.001(3) 0.001(4) 0.018(4)
C18 0.046(4) 0.039(4) 0.026(3) 0.002(3) 0.001(3) 0.010(3)
C19 0.071(5) 0.076(6) 0.068(6) 0.000(4) 0.042(5) -0.025(5)
C20 0.099(7) 0.114(7) 0.045(5) -0.003(5) 0.018(5) 0.069(6)
C21 0.067(5) 0.048(4) 0.038(4) -0.005(3) 0.002(4) -0.011(4)
C22 0.030(5) 0.031(5) 0.063(7) 0.000 0.024(5) 0.000
C23 0.026(3) 0.047(4) 0.052(4) 0.003(3) 0.016(3) -0.007(3)
C24 0.032(4) 0.049(4) 0.070(5) 0.026(4) 0.027(3) 0.006(3)
C25 0.041(5) 0.028(5) 0.071(7) 0.000 0.031(5) 0.000
C26 0.059(5) 0.076(6) 0.059(5) 0.001(4) 0.008(4) -0.020(4)
C27 0.080(8) 0.034(6) 0.157(13) 0.000 0.086(9) 0.000
C28 0.060(5) 0.042(4) 0.071(6) 0.006(4) 0.012(4) 0.020(4)
C29 0.027(3) 0.063(5) 0.054(5) 0.017(4) 0.014(3) 0.015(3)
C30 0.025(3) 0.073(5) 0.054(5) 0.005(4) 0.010(3) -0.002(3)
C31 0.043(4) 0.036(4) 0.069(5) -0.006(3) 0.024(4) -0.003(3)
C32 0.057(5) 0.074(5) 0.031(4) -0.014(4) 0.002(3) 0.009(4)
C33 0.086(6) 0.102(7) 0.041(5) -0.025(5) 0.035(4) -0.025(5)
C34 0.096(7) 0.105(7) 0.064(6) 0.013(5) 0.044(5) 0.006(6)
C35 0.096(7) 0.165(10) 0.059(6) 0.054(7) 0.000(5) -0.041(7)
C36 0.097(9) 0.278(19) 0.146(13) 0.132(14) -0.039(9) -0.031(11)
C37 0.221(17) 0.180(15) 0.042(6) -0.035(8) 0.032(9) -0.129(14)
C38 0.150(12) 0.205(15) 0.062(8) -0.017(9) 0.039(9) -0.073(12)
C39 0.28(2) 0.133(14) 0.116(13) 0.002(10) 0.074(15) -0.016(14)

loop_
_atom_type_symbol
_atom_type_description
_atom_type_scat_dispersion_real
_atom_type_scat_dispersion_imag
_atom_type_scat_source
C C 0.0033 0.0016 'International Tables Vol C Tables 4.2.6.8 and 6.1.1.4'
H H 0.0000 0.0000 'International Tables Vol C Tables 4.2.6.8 and 6.1.1.4'
O O 0.0106 0.0060 'International Tables Vol C Tables 4.2.6.8 and 6.1.1.4'
Sr Sr -1.5307 3.2498 'International Tables Vol C Tables 4.2.6.8 and 6.1.1.4'

loop_
_geom_angle_atom_site_label_1
_geom_angle_atom_site_label_2
_geom_angle_atom_site_label_3
_geom_angle
_geom_angle_site_symmetry_1
_geom_angle_site_symmetry_3
_geom_angle_publ_flag
O5 Sr1 O2 75.16(12) 2 . ?
O5 Sr1 O3 143.24(12) 2 . ?
O2 Sr1 O3 76.71(12) . . ?
O5 Sr1 O4 117.15(13) 2 . ?
O2 Sr1 O4 142.86(12) . . ?
O3 Sr1 O4 74.71(12) . . ?
O5 Sr1 O1 77.61(11) 2 . ?
O2 Sr1 O1 71.81(13) . . ?
O3 Sr1 O1 71.42(13) . . ?
O4 Sr1 O1 76.90(11) . . ?
O5 Sr1 O7 126.54(13) 2 . ?
O2 Sr1 O7 95.30(13) . . ?
O3 Sr1 O7 79.11(12) . . ?
O4 Sr1 O7 102.02(13) . . ?
O1 Sr1 O7 149.77(15) . . ?
O5 Sr1 O8 83.28(13) 2 . ?
O2 Sr1 O8 128.72(12) . . ?
O3 Sr1 O8 133.25(12) . . ?
O4 Sr1 O8 88.36(13) . . ?
O1 Sr1 O8 146.85(16) . . ?
O7 Sr1 O8 62.00(13) . . ?
C1 O1 Sr1 96.43(14) . 2 ?
C1 O1 Sr1 96.43(14) . . ?
Sr1 O1 Sr1 167.1(3) 2 . ?
C1 O1 Sr3 96.84(14) . 2 ?
Sr1 O1 Sr3 89.00(5) 2 2 ?
Sr1 O1 Sr3 89.47(5) . 2 ?
C1 O1 Sr3 96.84(14) . . ?
Sr1 O1 Sr3 89.47(5) 2 . ?
Sr1 O1 Sr3 89.00(5) . . ?
Sr3 O1 Sr3 166.3(3) 2 . ?
C1 O1 Sr2 180.000(2) . . ?
Sr1 O1 Sr2 83.57(14) 2 . ?
Sr1 O1 Sr2 83.57(14) . . ?
Sr3 O1 Sr2 83.16(14) 2 . ?
Sr3 O1 Sr2 83.16(14) . . ?
O1 C1 H1 109.5 . . ?
O1 C1 H2 109.5 . . ?
H1 C1 H2 109.5 . . ?
O1 C1 H3 109.5 . . ?
H1 C1 H3 109.5 . . ?
H2 C1 H3 109.5 . . ?
O6 Sr2 O3 115.36(8) . . ?
O6 Sr2 O3 115.36(8) . 2 ?
O3 Sr2 O3 129.28(17) . 2 ?
O6 Sr2 O2 115.11(8) . 2 ?
O3 Sr2 O2 79.52(12) . 2 ?
O3 Sr2 O2 79.54(12) 2 2 ?
O6 Sr2 O2 115.11(8) . . ?
O3 Sr2 O2 79.54(12) . . ?
O3 Sr2 O2 79.52(12) 2 . ?
O2 Sr2 O2 129.78(17) 2 . ?
O6 Sr2 O1 180.000(1) . . ?
O3 Sr2 O1 64.64(8) . . ?
O3 Sr2 O1 64.64(8) 2 . ?
O2 Sr2 O1 64.89(8) 2 . ?
O2 Sr2 O1 64.89(8) . . ?
O6 Sr2 Sr3 136.796(14) . 2 ?
O3 Sr2 Sr3 97.37(9) . 2 ?
O3 Sr2 Sr3 41.18(8) 2 2 ?
O2 Sr2 Sr3 97.24(9) 2 2 ?
O2 Sr2 Sr3 41.86(8) . 2 ?
O1 Sr2 Sr3 43.204(14) . 2 ?
O6 Sr2 Sr1 137.109(13) . 2 ?
O3 Sr2 Sr1 96.89(9) . 2 ?
O3 Sr2 Sr1 41.62(8) 2 2 ?
O2 Sr2 Sr1 41.61(8) 2 2 ?
O2 Sr2 Sr1 97.23(9) . 2 ?
O1 Sr2 Sr1 42.891(13) . 2 ?
Sr3 Sr2 Sr1 57.59(2) 2 2 ?
C2 O2 Sr2 107.1(3) . . ?
C2 O2 Sr1 129.2(4) . . ?
Sr2 O2 Sr1 98.20(12) . . ?
C2 O2 Sr3 125.9(3) . 2 ?
Sr2 O2 Sr3 97.79(12) . 2 ?
Sr1 O2 Sr3 92.04(12) . 2 ?
O2 C2 H4 109.5 . . ?
O2 C2 H5 109.5 . . ?
H4 C2 H5 109.5 . . ?
O2 C2 H6 109.5 . . ?
H4 C2 H6 109.5 . . ?
H5 C2 H6 109.5 . . ?
O4 Sr3 O3 75.80(12) . . ?
O4 Sr3 O2 143.73(12) . 2 ?
O3 Sr3 O2 77.05(12) . 2 ?
O4 Sr3 O5 116.20(13) . . ?
O3 Sr3 O5 142.50(12) . . ?
O2 Sr3 O5 74.34(12) 2 . ?
O4 Sr3 O1 77.35(12) . . ?
O3 Sr3 O1 71.61(13) . . ?
O2 Sr3 O1 71.54(13) 2 . ?
O5 Sr3 O1 76.65(11) . . ?
O4 Sr3 O9 84.86(13) . . ?
O3 Sr3 O9 132.97(14) . . ?
O2 Sr3 O9 131.41(13) 2 . ?
O5 Sr3 O9 84.48(14) . . ?
O1 Sr3 O9 144.67(18) . . ?
O4 Sr3 O10 122.89(14) . . ?
O3 Sr3 O10 94.49(13) . . ?
O2 Sr3 O10 82.72(13) 2 . ?
O5 Sr3 O10 105.28(13) . . ?
O1 Sr3 O10 152.77(17) . . ?
O9 Sr3 O10 61.20(15) . . ?
O4 Sr3 Sr1 118.68(9) . 2 ?
O3 Sr3 Sr1 99.06(8) . 2 ?
O2 Sr3 Sr1 43.93(8) 2 2 ?
O5 Sr3 Sr1 43.50(9) . 2 ?
O1 Sr3 Sr1 45.13(3) . 2 ?
O9 Sr3 Sr1 127.66(11) . 2 ?
O10 Sr3 Sr1 118.42(10) . 2 ?
C3 O3 Sr2 111.6(4) . . ?
C3 O3 Sr3 111.7(4) . . ?
Sr2 O3 Sr3 98.75(12) . . ?
C3 O3 Sr1 137.2(4) . . ?
Sr2 O3 Sr1 98.36(13) . . ?
Sr3 O3 Sr1 92.14(12) . . ?
O3 C3 H7 109.5 . . ?
O3 C3 H8 109.5 . . ?
H7 C3 H8 109.5 . . ?
O3 C3 H9 109.5 . . ?
H7 C3 H9 109.5 . . ?
H8 C3 H9 109.5 . . ?
C4 O4 Sr3 139.7(3) . . ?
C4 O4 Sr1 126.0(3) . . ?
Sr3 O4 Sr1 91.97(13) . . ?
O4 C4 C9 120.9(6) . . ?
O4 C4 C5 121.8(7) . . ?
C9 C4 C5 117.3(7) . . ?
C13 O5 Sr1 139.4(3) . 2 ?
C13 O5 Sr3 125.6(3) . . ?
Sr1 O5 Sr3 92.07(12) 2 . ?
C6 C5 C4 119.8(9) . . ?
C6 C5 C10 120.3(9) . . ?
C4 C5 C10 120.0(8) . . ?
C22 O6 Sr2 180.000(1) . . ?
C7 C6 C5 120.5(9) . . ?
C7 C6 H10 119.8 . . ?
C5 C6 H10 119.8 . . ?
C28 O7 C29 112.1(5) . . ?
C28 O7 Sr1 119.8(4) . . ?
C29 O7 Sr1 120.8(3) . . ?
C8 C7 C6 119.7(10) . . ?
C8 C7 C11 121.8(15) . . ?
C6 C7 C11 118.5(15) . . ?
C30 O8 C31 113.0(5) . . ?
C30 O8 Sr1 112.8(3) . . ?
C31 O8 Sr1 126.7(3) . . ?
C7 C8 C9 122.2(10) . . ?
C7 C8 H11 118.9 . . ?
C9 C8 H11 118.9 . . ?
C32 O9 C33 110.4(5) . . ?
C32 O9 Sr3 133.1(4) . . ?
C33 O9 Sr3 115.0(4) . . ?
C8 C9 C4 120.5(8) . . ?
C8 C9 C12 120.0(8) . . ?
C4 C9 C12 119.4(6) . . ?
C35 O10 C34 105.2(7) . . ?
C35 O10 Sr3 142.6(5) . . ?
C34 O10 Sr3 93.7(4) . . ?
C5 C10 H12 109.5 . . ?
C5 C10 H13 109.5 . . ?
H12 C10 H13 109.5 . . ?
C5 C10 H14 109.5 . . ?
H12 C10 H14 109.5 . . ?
H13 C10 H14 109.5 . . ?
C36 O11 C37 116.9(11) . . ?
C7 C11 H15 109.5 . . ?
C7 C11 H16 109.5 . . ?
H15 C11 H16 109.5 . . ?
C7 C11 H17 109.5 . . ?
H15 C11 H17 109.5 . . ?
H16 C11 H17 109.5 . . ?
C38 O12 C39 113.0(12) . . ?
C9 C12 H18 109.5 . . ?
C9 C12 H19 109.5 . . ?
H18 C12 H19 109.5 . . ?
C9 C12 H20 109.5 . . ?
H18 C12 H20 109.5 . . ?
H19 C12 H20 109.5 . . ?
O5 C13 C18 121.0(5) . . ?
O5 C13 C14 121.7(5) . . ?
C18 C13 C14 117.4(5) . . ?
C15 C14 C13 119.1(6) . . ?
C15 C14 C19 121.6(6) . . ?
C13 C14 C19 119.3(6) . . ?
C16 C15 C14 123.4(7) . . ?
C16 C15 H21 118.3 . . ?
C14 C15 H21 118.3 . . ?
C17 C16 C15 117.1(6) . . ?
C17 C16 C20 121.5(8) . . ?
C15 C16 C20 121.4(8) . . ?
C16 C17 C18 122.9(7) . . ?
C16 C17 H22 118.6 . . ?
C18 C17 H22 118.6 . . ?
C17 C18 C13 120.1(6) . . ?
C17 C18 C21 121.1(6) . . ?
C13 C18 C21 118.8(6) . . ?
C14 C19 H23 109.5 . . ?
C14 C19 H24 109.5 . . ?
H23 C19 H24 109.5 . . ?
C14 C19 H25 109.5 . . ?
H23 C19 H25 109.5 . . ?
H24 C19 H25 109.5 . . ?
C16 C20 H26 109.5 . . ?
C16 C20 H27 109.5 . . ?
H26 C20 H27 109.5 . . ?
C16 C20 H28 109.5 . . ?
H26 C20 H28 109.5 . . ?
H27 C20 H28 109.5 . . ?
C18 C21 H29 109.5 . . ?
C18 C21 H30 109.5 . . ?
H29 C21 H30 109.5 . . ?
C18 C21 H31 109.5 . . ?
H29 C21 H31 109.5 . . ?
H30 C21 H31 109.5 . . ?
O6 C22 C23 120.9(4) . 2 ?
O6 C22 C23 120.9(4) . . ?
C23 C22 C23 118.2(8) 2 . ?
C24 C23 C22 118.8(7) . . ?
C24 C23 C26 121.9(6) . . ?
C22 C23 C26 119.3(6) . . ?
C25 C24 C23 123.6(7) . . ?
C25 C24 H32 118.2 . . ?
C23 C24 H32 118.2 . . ?
C24 C25 C24 117.0(8) . 2 ?
C24 C25 C27 121.5(4) . . ?
C24 C25 C27 121.5(4) 2 . ?
C23 C26 H33 109.5 . . ?
C23 C26 H34 109.5 . . ?
H33 C26 H34 109.5 . . ?
C23 C26 H35 109.5 . . ?
H33 C26 H35 109.5 . . ?
H34 C26 H35 109.5 . . ?
C25 C27 H36 109.5 . . ?
C25 C27 H37 109.5 . . ?
H36 C27 H37 109.5 . . ?
C25 C27 H38 109.5 . . ?
H36 C27 H38 109.5 . . ?
H37 C27 H38 109.5 . . ?
O7 C28 H39 109.5 . . ?
O7 C28 H40 109.5 . . ?
H39 C28 H40 109.5 . . ?
O7 C28 H41 109.5 . . ?
H39 C28 H41 109.5 . . ?
H40 C28 H41 109.5 . . ?
O7 C29 C30 108.9(5) . . ?
O7 C29 H42 109.9 . . ?
C30 C29 H42 109.9 . . ?
O7 C29 H43 109.9 . . ?
C30 C29 H43 109.9 . . ?
H42 C29 H43 108.3 . . ?
O8 C30 C29 108.4(5) . . ?
O8 C30 H44 110.0 . . ?
C29 C30 H44 110.0 . . ?
O8 C30 H45 110.0 . . ?
C29 C30 H45 110.0 . . ?
H44 C30 H45 108.4 . . ?
O8 C31 H46 109.5 . . ?
O8 C31 H47 109.5 . . ?
H46 C31 H47 109.5 . . ?
O8 C31 H48 109.5 . . ?
H46 C31 H48 109.5 . . ?
H47 C31 H48 109.5 . . ?
O9 C32 H49 109.5 . . ?
O9 C32 H50 109.5 . . ?
H49 C32 H50 109.5 . . ?
O9 C32 H51 109.5 . . ?
H49 C32 H51 109.5 . . ?
H50 C32 H51 109.5 . . ?
O9 C33 C34 107.8(6) . . ?
O9 C33 H52 110.1 . . ?
C34 C33 H52 110.1 . . ?
O9 C33 H53 110.1 . . ?
C34 C33 H53 110.1 . . ?
H52 C33 H53 108.5 . . ?
C33 C34 O10 112.5(7) . . ?
C33 C34 H54 109.1 . . ?
O10 C34 H54 109.1 . . ?
C33 C34 H55 109.1 . . ?
O10 C34 H55 109.1 . . ?
H54 C34 H55 107.8 . . ?
O10 C35 H56 109.5 . . ?
O10 C35 H57 109.5 . . ?
H56 C35 H57 109.5 . . ?
O10 C35 H58 109.5 . . ?
H56 C35 H58 109.5 . . ?
H57 C35 H58 109.5 . . ?
O11 C36 H59 109.5 . . ?
O11 C36 H60 109.5 . . ?
H59 C36 H60 109.5 . . ?
O11 C36 H61 109.5 . . ?
H59 C36 H61 109.5 . . ?
H60 C36 H61 109.5 . . ?
O11 C37 C38 111.9(11) . . ?
O11 C37 H62 109.2 . . ?
C38 C37 H62 109.2 . . ?
O11 C37 H63 109.2 . . ?
C38 C37 H63 109.2 . . ?
H62 C37 H63 107.9 . . ?
O12 C38 C37 107.5(12) . . ?
O12 C38 H64 110.2 . . ?
C37 C38 H64 110.2 . . ?
O12 C38 H65 110.2 . . ?
C37 C38 H65 110.2 . . ?
H64 C38 H65 108.5 . . ?
O12 C39 H66 109.5 . . ?
O12 C39 H67 109.5 . . ?
H66 C39 H67 109.5 . . ?
O12 C39 H68 109.5 . . ?
H66 C39 H68 109.5 . . ?
H67 C39 H68 109.5 . . ?

loop_
_geom_bond_atom_site_label_1
_geom_bond_atom_site_label_2
_geom_bond_distance
_geom_bond_site_symmetry_2
_geom_bond_publ_flag
Sr1 O5 2.508(4) 2 ?
Sr1 O2 2.527(4) . ?
Sr1 O3 2.529(4) . ?
Sr1 O4 2.539(4) . ?
Sr1 O1 2.5804(10) . ?
Sr1 O7 2.592(4) . ?
Sr1 O8 2.662(4) . ?
O1 C1 1.610(16) . ?
O1 Sr1 2.5804(10) 2 ?
O1 Sr3 2.5921(11) 2 ?
O1 Sr3 2.5921(11) . ?
O1 Sr2 3.049(6) . ?
C1 H1 0.9800 . ?
C1 H2 0.9800 . ?
C1 H3 0.9800 . ?
Sr2 O6 2.312(6) . ?
Sr2 O3 2.448(4) . ?
Sr2 O3 2.448(4) 2 ?
Sr2 O2 2.457(4) 2 ?
Sr2 O2 2.457(4) . ?
Sr2 Sr3 3.7595(9) 2 ?
Sr2 Sr1 3.7675(9) 2 ?
O2 C2 1.408(7) . ?
O2 Sr3 2.532(4) 2 ?
C2 H4 0.9800 . ?
C2 H5 0.9800 . ?
C2 H6 0.9800 . ?
Sr3 O4 2.502(4) . ?
Sr3 O3 2.505(4) . ?
Sr3 O2 2.532(4) 2 ?
Sr3 O5 2.550(4) . ?
Sr3 O9 2.665(4) . ?
Sr3 O10 2.689(4) . ?
Sr3 Sr1 3.6407(15) 2 ?
O3 C3 1.392(7) . ?
C3 H7 0.9800 . ?
C3 H8 0.9800 . ?
C3 H9 0.9800 . ?
O4 C4 1.309(7) . ?
C4 C9 1.404(9) . ?
C4 C5 1.413(9) . ?
O5 C13 1.337(6) . ?
O5 Sr1 2.508(4) 2 ?
C5 C6 1.408(13) . ?
C5 C10 1.466(12) . ?
O6 C22 1.314(10) . ?
C6 C7 1.380(17) . ?
C6 H10 0.9500 . ?
O7 C28 1.423(7) . ?
O7 C29 1.424(7) . ?
C7 C8 1.332(16) . ?
C7 C11 1.567(14) . ?
O8 C30 1.422(7) . ?
O8 C31 1.431(7) . ?
C8 C9 1.385(10) . ?
C8 H11 0.9500 . ?
O9 C32 1.394(8) . ?
O9 C33 1.422(8) . ?
C9 C12 1.488(10) . ?
O10 C35 1.339(9) . ?
O10 C34 1.520(9) . ?
C10 H12 0.9800 . ?
C10 H13 0.9800 . ?
C10 H14 0.9800 . ?
O11 C36 1.397(15) . ?
O11 C37 1.421(14) . ?
C11 H15 0.9800 . ?
C11 H16 0.9800 . ?
C11 H17 0.9800 . ?
O12 C38 1.349(13) . ?
O12 C39 1.417(16) . ?
C12 H18 0.9800 . ?
C12 H19 0.9800 . ?
C12 H20 0.9800 . ?
C13 C18 1.407(8) . ?
C13 C14 1.423(8) . ?
C14 C15 1.389(9) . ?
C14 C19 1.520(9) . ?
C15 C16 1.372(10) . ?
C15 H21 0.9500 . ?
C16 C17 1.366(10) . ?
C16 C20 1.523(9) . ?
C17 C18 1.391(9) . ?
C17 H22 0.9500 . ?
C18 C21 1.490(9) . ?
C19 H23 0.9800 . ?
C19 H24 0.9800 . ?
C19 H25 0.9800 . ?
C20 H26 0.9800 . ?
C20 H27 0.9800 . ?
C20 H28 0.9800 . ?
C21 H29 0.9800 . ?
C21 H30 0.9800 . ?
C21 H31 0.9800 . ?
C22 C23 1.418(7) 2 ?
C22 C23 1.418(7) . ?
C23 C24 1.392(9) . ?
C23 C26 1.497(9) . ?
C24 C25 1.368(8) . ?
C24 H32 0.9500 . ?
C25 C24 1.368(8) 2 ?
C25 C27 1.522(13) . ?
C26 H33 0.9800 . ?
C26 H34 0.9800 . ?
C26 H35 0.9800 . ?
C27 H36 0.9800 . ?
C27 H37 0.9800 . ?
C27 H38 0.9800 . ?
C28 H39 0.9800 . ?
C28 H40 0.9800 . ?
C28 H41 0.9800 . ?
C29 C30 1.486(9) . ?
C29 H42 0.9900 . ?
C29 H43 0.9900 . ?
C30 H44 0.9900 . ?
C30 H45 0.9900 . ?
C31 H46 0.9800 . ?
C31 H47 0.9800 . ?
C31 H48 0.9800 . ?
C32 H49 0.9800 . ?
C32 H50 0.9800 . ?
C32 H51 0.9800 . ?
C33 C34 1.451(11) . ?
C33 H52 0.9900 . ?
C33 H53 0.9900 . ?
C34 H54 0.9900 . ?
C34 H55 0.9900 . ?
C35 H56 0.9800 . ?
C35 H57 0.9800 . ?
C35 H58 0.9800 . ?
C36 H59 0.9800 . ?
C36 H60 0.9800 . ?
C36 H61 0.9800 . ?
C37 C38 1.474(18) . ?
C37 H62 0.9900 . ?
C37 H63 0.9900 . ?
C38 H64 0.9900 . ?
C38 H65 0.9900 . ?
C39 H66 0.9800 . ?
C39 H67 0.9800 . ?
C39 H68 0.9800 . ?
